data_4108007
loop_
_publ_author_name
'Daniela Buccella'
'Gerard Parkin'

_publ_section_title
;
 Mononuclear and Dinuclear Molybdenum and Tungsten Complexes of
 p-tert-Butyltetrathiacalix[4]arene and
 p-tert-Butyltetrasulfonylcalix[4]arene: Facile Cleavage of the Calixarene
 Ligand Framework by Nickel
;
_journal_name_full 'Journal of the American Chemical Society'
_journal_page_first 8617
_journal_page_last 8619
_journal_paper_doi 10.1021/ja803215x
_journal_volume 130
_journal_year 2008
_chemical_formula_sum 'C66.5 H95 O12 P3 S4 W'
_chemical_formula_weight 1491.43
_chemical_name_systematic
;
 ?
;
_space_group_IT_number 2
_symmetry_cell_setting triclinic
_symmetry_space_group_name_Hall '-P 1'
_symmetry_space_group_name_H-M 'P -1'
_atom_sites_solution_hydrogens geom
_atom_sites_solution_primary direct
_atom_sites_solution_secondary difmap
_audit_creation_method SHELXL-97
_cell_angle_alpha 84.0630(10)
_cell_angle_beta 73.4040(10)
_cell_angle_gamma 83.2120(10)
_cell_formula_units_Z 2
_cell_length_a 13.6182(6)
_cell_length_b 15.7406(6)
_cell_length_c 17.2203(7)
_cell_measurement_reflns_used 9612
_cell_measurement_temperature 125(2)
_cell_measurement_theta_max 32.46
_cell_measurement_theta_min 2.25
_cell_volume 3503.3(2)
_computing_cell_refinement 'Bruker SMART'
_computing_data_collection 'Bruker SMART'
_computing_data_reduction 'Bruker SAINT'
_computing_molecular_graphics 'Bruker SHELXTL'
_computing_publication_material 'Bruker SHELXTL'
_computing_structure_refinement 'SHELXL-97 (Sheldrick, 1997)'
_computing_structure_solution 'SHELXS-97 (Sheldrick, 1990)'
_diffrn_ambient_temperature 125(2)
_diffrn_measured_fraction_theta_full 0.994
_diffrn_measured_fraction_theta_max 0.994
_diffrn_measurement_device_type 'CCD area detector'
_diffrn_measurement_method 'phi and omega scans'
_diffrn_radiation_monochromator graphite
_diffrn_radiation_source 'fine-focus sealed tube'
_diffrn_radiation_type MoK\a
_diffrn_radiation_wavelength 0.71073
_diffrn_reflns_av_R_equivalents 0.0207
_diffrn_reflns_av_sigmaI/netI 0.0240
_diffrn_reflns_limit_h_max 19
_diffrn_reflns_limit_h_min -19
_diffrn_reflns_limit_k_max 22
_diffrn_reflns_limit_k_min -22
_diffrn_reflns_limit_l_max 24
_diffrn_reflns_limit_l_min -24
_diffrn_reflns_number 56626
_diffrn_reflns_theta_full 30.51
_diffrn_reflns_theta_max 30.51
_diffrn_reflns_theta_min 1.57
_exptl_absorpt_coefficient_mu 1.894
_exptl_absorpt_correction_T_max 0.7515
_exptl_absorpt_correction_T_min 0.4634
_exptl_absorpt_correction_type empirical
_exptl_absorpt_process_details sadabs
_exptl_crystal_colour red
_exptl_crystal_density_diffrn 1.414
_exptl_crystal_description block
_exptl_crystal_F_000 1546
_exptl_crystal_size_max 0.48
_exptl_crystal_size_mid 0.27
_exptl_crystal_size_min 0.16
_refine_diff_density_max 1.714
_refine_diff_density_min -0.861
_refine_diff_density_rms 0.077
_refine_ls_extinction_method none
_refine_ls_goodness_of_fit_ref 1.035
_refine_ls_hydrogen_treatment mixed
_refine_ls_matrix_type full
_refine_ls_number_parameters 815
_refine_ls_number_reflns 21288
_refine_ls_number_restraints 2
_refine_ls_restrained_S_all 1.035
_refine_ls_R_factor_all 0.0256
_refine_ls_R_factor_gt 0.0225
_refine_ls_shift/su_max 0.007
_refine_ls_shift/su_mean 0.000
_refine_ls_structure_factor_coef Fsqd
_refine_ls_weighting_details 'calc w=1/[\s^2^(Fo^2^)+(0.0325P)^2^+1.6672P] where P=(Fo^2^+2Fc^2^)/3'
_refine_ls_weighting_scheme calc
_refine_ls_wR_factor_gt 0.0573
_refine_ls_wR_factor_ref 0.0589
_reflns_number_gt 19721
_reflns_number_total 21288
_reflns_threshold_expression >2sigma(I)
_cod_data_source_file ja803215x-file012.cif
_cod_data_source_block wh2sos
_cod_original_formula_sum 'C66.50 H95 O12 P3 S4 W'
_cod_database_code 4108007

loop_
_symmetry_equiv_pos_as_xyz
'x, y, z'
'-x, -y, -z'

loop_
_atom_site_label
_atom_site_type_symbol
_atom_site_fract_x
_atom_site_fract_y
_atom_site_fract_z
_atom_site_U_iso_or_equiv
_atom_site_adp_type
_atom_site_occupancy
_atom_site_symmetry_multiplicity
_atom_site_calc_flag
_atom_site_refinement_flags
_atom_site_disorder_assembly
_atom_site_disorder_group
W W -0.789268(4) -0.014062(4) -0.292997(3) 0.01328(2) Uani 1 1 d . . .
H1 H -0.8016(19) 0.0876(16) -0.2791(15) 0.034(6) Uiso 1 1 d . . .
H2 H -0.7756(17) 0.0127(14) -0.2095(13) 0.025(6) Uiso 1 1 d . . .
P1 P -0.62644(3) 0.03534(3) -0.29406(3) 0.01888(8) Uani 1 1 d . . .
P2 P -0.94497(3) 0.02556(3) -0.18882(2) 0.01740(7) Uani 1 1 d . . .
P3 P -0.82300(3) 0.08464(3) -0.40267(3) 0.01931(8) Uani 1 1 d . . .
S1 S -0.65930(3) -0.17199(2) -0.39950(2) 0.01458(7) Uani 1 1 d . . .
S2 S -1.08603(3) -0.16566(3) -0.33088(2) 0.01830(7) Uani 1 1 d . . .
S3 S -1.03567(3) -0.37791(3) -0.06206(2) 0.02041(8) Uani 1 1 d . . .
S4 S -0.70801(3) -0.19184(2) -0.07064(2) 0.01618(7) Uani 1 1 d . . .
O1 O -0.76974(8) -0.14261(7) -0.22903(7) 0.0153(2) Uani 1 1 d . . .
O2 O -0.88822(9) -0.09283(7) -0.32646(7) 0.0163(2) Uani 1 1 d . . .
O3 O -0.99498(11) -0.32197(8) -0.24566(8) 0.0254(3) Uani 1 1 d D . .
H3 H -0.979(2) -0.3607(14) -0.2157(15) 0.056(9) Uiso 1 1 d D . .
O4 O -0.87770(9) -0.25985(8) -0.14060(7) 0.0201(2) Uani 1 1 d D . .
H4 H -0.8495(18) -0.2176(11) -0.1637(14) 0.038(7) Uiso 1 1 d D . .
O10 O -0.68227(9) -0.07833(7) -0.39668(7) 0.0163(2) Uani 1 1 d . . .
O11 O -0.58072(9) -0.19987(8) -0.46996(7) 0.0198(2) Uani 1 1 d . . .
O12 O -1.10383(10) -0.07369(8) -0.33872(8) 0.0239(2) Uani 1 1 d . . .
O13 O -1.14851(10) -0.21385(9) -0.36203(8) 0.0258(3) Uani 1 1 d . . .
O14 O -1.11308(11) -0.41666(9) 0.00251(8) 0.0292(3) Uani 1 1 d . . .
O15 O -0.97411(11) -0.43115(8) -0.12574(8) 0.0251(3) Uani 1 1 d . . .
O16 O -0.75730(9) -0.10628(7) -0.07554(7) 0.0200(2) Uani 1 1 d . . .
O17 O -0.63375(9) -0.20864(9) -0.02437(7) 0.0235(2) Uani 1 1 d . . .
C10 C -0.68081(11) -0.18887(9) -0.23707(9) 0.0145(3) Uani 1 1 d . . .
C11 C -0.61771(12) -0.21103(10) -0.31360(9) 0.0155(3) Uani 1 1 d . . .
C12 C -0.52450(12) -0.26240(10) -0.32408(10) 0.0184(3) Uani 1 1 d . . .
H12B H -0.4841 -0.2745 -0.3773 0.022 Uiso 1 1 calc R . .
C13 C -0.49015(12) -0.29609(10) -0.25744(10) 0.0187(3) Uani 1 1 d . . .
C14 C -0.55269(12) -0.27573(10) -0.18038(10) 0.0189(3) Uani 1 1 d . . .
H14B H -0.5316 -0.2986 -0.1338 0.023 Uiso 1 1 calc R . .
C15 C -0.64454(12) -0.22321(10) -0.16973(9) 0.0156(3) Uani 1 1 d . . .
C16 C -0.38993(13) -0.35458(11) -0.26558(11) 0.0236(3) Uani 1 1 d . . .
C17 C -0.32718(14) -0.32326(14) -0.21474(13) 0.0305(4) Uani 1 1 d . . .
H17B H -0.3681 -0.3232 -0.1578 0.046 Uiso 1 1 calc R . .
H17C H -0.3094 -0.2650 -0.2350 0.046 Uiso 1 1 calc R . .
H17D H -0.2640 -0.3616 -0.2190 0.046 Uiso 1 1 calc R . .
C18 C -0.41650(17) -0.44622(13) -0.23478(16) 0.0388(5) Uani 1 1 d . . .
H18A H -0.4565 -0.4662 -0.2673 0.058 Uiso 1 1 calc R . .
H18B H -0.4571 -0.4470 -0.1777 0.058 Uiso 1 1 calc R . .
H18C H -0.3529 -0.4841 -0.2396 0.058 Uiso 1 1 calc R . .
C19 C -0.32387(15) -0.35408(15) -0.35404(12) 0.0329(4) Uani 1 1 d . . .
H19A H -0.3626 -0.3739 -0.3876 0.049 Uiso 1 1 calc R . .
H19B H -0.2608 -0.3924 -0.3575 0.049 Uiso 1 1 calc R . .
H19C H -0.3060 -0.2957 -0.3736 0.049 Uiso 1 1 calc R . .
C20 C -0.87248(12) -0.16305(10) -0.36275(9) 0.0153(3) Uani 1 1 d . . .
C21 C -0.95645(12) -0.20140(10) -0.37572(9) 0.0172(3) Uani 1 1 d . . .
C22 C -0.94332(14) -0.27627(11) -0.41514(10) 0.0205(3) Uani 1 1 d . . .
H22A H -1.0024 -0.2976 -0.4222 0.025 Uiso 1 1 calc R . .
C23 C -0.84803(14) -0.32154(11) -0.44481(10) 0.0207(3) Uani 1 1 d . . .
C24 C -0.76444(13) -0.28740(10) -0.43347(10) 0.0192(3) Uani 1 1 d . . .
H24A H -0.6979 -0.3167 -0.4519 0.023 Uiso 1 1 calc R . .
C25 C -0.77515(12) -0.21066(10) -0.39560(9) 0.0159(3) Uani 1 1 d . . .
C26 C -0.84110(16) -0.40713(12) -0.48183(12) 0.0287(4) Uani 1 1 d . . .
C27 C -0.9042(3) -0.39711(18) -0.54354(17) 0.0554(7) Uani 1 1 d . . .
H27A H -0.9756 -0.3767 -0.5168 0.083 Uiso 1 1 calc R . .
H27B H -0.9026 -0.4527 -0.5650 0.083 Uiso 1 1 calc R . .
H27C H -0.8749 -0.3556 -0.5882 0.083 Uiso 1 1 calc R . .
C28 C -0.7301(2) -0.43889(16) -0.52397(18) 0.0530(7) Uani 1 1 d . . .
H28A H -0.7006 -0.3967 -0.5679 0.080 Uiso 1 1 calc R . .
H28B H -0.7287 -0.4938 -0.5465 0.080 Uiso 1 1 calc R . .
H28C H -0.6896 -0.4465 -0.4845 0.080 Uiso 1 1 calc R . .
C29 C -0.8846(2) -0.47414(14) -0.41331(16) 0.0431(5) Uani 1 1 d . . .
H29A H -0.9562 -0.4553 -0.3858 0.065 Uiso 1 1 calc R . .
H29B H -0.8437 -0.4808 -0.3742 0.065 Uiso 1 1 calc R . .
H29C H -0.8817 -0.5292 -0.4361 0.065 Uiso 1 1 calc R . .
C30 C -1.06411(12) -0.27202(10) -0.19401(10) 0.0185(3) Uani 1 1 d . . .
C31 C -1.09482(12) -0.28985(11) -0.10930(10) 0.0189(3) Uani 1 1 d . . .
C32 C -1.17493(13) -0.24022(11) -0.05921(10) 0.0207(3) Uani 1 1 d . . .
H32A H -1.1951 -0.2555 -0.0024 0.025 Uiso 1 1 calc R . .
C33 C -1.22605(12) -0.16900(11) -0.09027(10) 0.0206(3) Uani 1 1 d . . .
C34 C -1.18980(12) -0.14745(11) -0.17387(10) 0.0193(3) Uani 1 1 d . . .
H34A H -1.2201 -0.0971 -0.1966 0.023 Uiso 1 1 calc R . .
C35 C -1.11133(12) -0.19688(11) -0.22478(9) 0.0174(3) Uani 1 1 d . . .
C36 C -1.31928(13) -0.11724(12) -0.03798(11) 0.0252(3) Uani 1 1 d . . .
C37 C -1.29745(18) -0.02447(15) -0.04105(16) 0.0436(6) Uani 1 1 d . . .
H37A H -1.2812 0.0000 -0.0975 0.065 Uiso 1 1 calc R . .
H37B H -1.2389 -0.0217 -0.0193 0.065 Uiso 1 1 calc R . .
H37C H -1.3582 0.0083 -0.0084 0.065 Uiso 1 1 calc R . .
C38 C -1.3440(2) -0.15129(19) 0.05162(15) 0.0538(7) Uani 1 1 d . . .
H38A H -1.4038 -0.1168 0.0834 0.081 Uiso 1 1 calc R . .
H38B H -1.2846 -0.1476 0.0722 0.081 Uiso 1 1 calc R . .
H38C H -1.3592 -0.2112 0.0565 0.081 Uiso 1 1 calc R . .
C39 C -1.41176(17) -0.1228(2) -0.06902(19) 0.0599(9) Uani 1 1 d . . .
H39A H -1.3966 -0.1010 -0.1262 0.090 Uiso 1 1 calc R . .
H39B H -1.4713 -0.0883 -0.0369 0.090 Uiso 1 1 calc R . .
H39C H -1.4272 -0.1827 -0.0640 0.090 Uiso 1 1 calc R . .
C40 C -0.87624(12) -0.28313(10) -0.06402(9) 0.0175(3) Uani 1 1 d . . .
C41 C -0.80569(12) -0.26174(10) -0.02540(9) 0.0172(3) Uani 1 1 d . . .
C42 C -0.81185(13) -0.29110(10) 0.05547(10) 0.0199(3) Uani 1 1 d . . .
H42A H -0.7627 -0.2755 0.0797 0.024 Uiso 1 1 calc R . .
C43 C -0.88748(14) -0.34225(10) 0.10130(10) 0.0218(3) Uani 1 1 d . . .
C44 C -0.95645(14) -0.36545(11) 0.06278(10) 0.0215(3) Uani 1 1 d . . .
H44A H -1.0083 -0.4014 0.0918 0.026 Uiso 1 1 calc R . .
C45 C -0.95079(13) -0.33691(10) -0.01741(10) 0.0187(3) Uani 1 1 d . . .
C46 C -0.89322(18) -0.37427(12) 0.18930(11) 0.0298(4) Uani 1 1 d . . .
C47 C -0.8318(4) -0.3227(3) 0.22441(17) 0.130(2) Uani 1 1 d . . .
H47A H -0.8593 -0.2623 0.2232 0.195 Uiso 1 1 calc R . .
H47B H -0.7596 -0.3279 0.1922 0.195 Uiso 1 1 calc R . .
H47C H -0.8367 -0.3445 0.2807 0.195 Uiso 1 1 calc R . .
C48 C -0.8499(2) -0.46762(17) 0.19166(14) 0.0459(6) Uani 1 1 d . . .
H48A H -0.7776 -0.4725 0.1594 0.069 Uiso 1 1 calc R . .
H48B H -0.8894 -0.5017 0.1690 0.069 Uiso 1 1 calc R . .
H48C H -0.8546 -0.4889 0.2480 0.069 Uiso 1 1 calc R . .
C49 C -1.0046(3) -0.3698(2) 0.24050(14) 0.0713(11) Uani 1 1 d . . .
H49A H -1.0347 -0.3101 0.2402 0.107 Uiso 1 1 calc R . .
H49B H -1.0076 -0.3918 0.2964 0.107 Uiso 1 1 calc R . .
H49C H -1.0434 -0.4047 0.2180 0.107 Uiso 1 1 calc R . .
C51 C -0.62864(18) 0.14706(13) -0.27614(15) 0.0352(4) Uani 1 1 d . . .
H51A H -0.5592 0.1597 -0.2779 0.053 Uiso 1 1 calc R . .
H51B H -0.6756 0.1584 -0.2226 0.053 Uiso 1 1 calc R . .
H51C H -0.6523 0.1835 -0.3182 0.053 Uiso 1 1 calc R . .
C52 C -0.56016(15) -0.01673(13) -0.22081(13) 0.0297(4) Uani 1 1 d . . .
H52A H -0.4960 0.0095 -0.2281 0.045 Uiso 1 1 calc R . .
H52B H -0.5444 -0.0780 -0.2295 0.045 Uiso 1 1 calc R . .
H52C H -0.6044 -0.0096 -0.1655 0.045 Uiso 1 1 calc R . .
C53 C -0.51949(16) 0.02549(17) -0.38622(13) 0.0390(5) Uani 1 1 d . . .
H53A H -0.4591 0.0477 -0.3783 0.058 Uiso 1 1 calc R . .
H53B H -0.5389 0.0585 -0.4319 0.058 Uiso 1 1 calc R . .
H53C H -0.5032 -0.0350 -0.3979 0.058 Uiso 1 1 calc R . .
C61 C -1.06203(14) 0.05839(13) -0.21943(12) 0.0278(4) Uani 1 1 d . . .
H61A H -1.1187 0.0725 -0.1715 0.042 Uiso 1 1 calc R . .
H61B H -1.0789 0.0114 -0.2451 0.042 Uiso 1 1 calc R . .
H61C H -1.0514 0.1089 -0.2582 0.042 Uiso 1 1 calc R . .
C62 C -0.94127(15) 0.11354(12) -0.12888(12) 0.0285(4) Uani 1 1 d . . .
H62A H -1.0082 0.1237 -0.0889 0.043 Uiso 1 1 calc R . .
H62B H -0.9259 0.1656 -0.1649 0.043 Uiso 1 1 calc R . .
H62C H -0.8877 0.0986 -0.1007 0.043 Uiso 1 1 calc R . .
C63 C -0.98795(14) -0.05816(12) -0.10905(11) 0.0252(3) Uani 1 1 d . . .
H63A H -1.0511 -0.0363 -0.0698 0.038 Uiso 1 1 calc R . .
H63B H -0.9343 -0.0754 -0.0813 0.038 Uiso 1 1 calc R . .
H63C H -1.0015 -0.1078 -0.1331 0.038 Uiso 1 1 calc R . .
C71 C -0.8702(2) 0.19570(13) -0.38405(15) 0.0428(5) Uani 1 1 d . . .
H71A H -0.8796 0.2264 -0.4343 0.064 Uiso 1 1 calc R . .
H71B H -0.8202 0.2229 -0.3659 0.064 Uiso 1 1 calc R . .
H71C H -0.9361 0.1977 -0.3419 0.064 Uiso 1 1 calc R . .
C72 C -0.71603(17) 0.10182(15) -0.49354(13) 0.0363(5) Uani 1 1 d . . .
H72A H -0.7399 0.1427 -0.5327 0.055 Uiso 1 1 calc R . .
H72B H -0.6902 0.0472 -0.5180 0.055 Uiso 1 1 calc R . .
H72C H -0.6607 0.1248 -0.4786 0.055 Uiso 1 1 calc R . .
C73 C -0.91623(17) 0.05164(15) -0.44817(13) 0.0356(4) Uani 1 1 d . . .
H73A H -0.9257 0.0944 -0.4916 0.053 Uiso 1 1 calc R . .
H73B H -0.9821 0.0468 -0.4066 0.053 Uiso 1 1 calc R . .
H73C H -0.8911 -0.0040 -0.4708 0.053 Uiso 1 1 calc R . .
C201 C -0.30960(16) 0.15980(15) -0.32138(13) 0.0341(4) Uani 1 1 d . . .
C202 C -0.36253(19) 0.23847(15) -0.33546(15) 0.0416(5) Uani 1 1 d . . .
H20B H -0.3593 0.2599 -0.3897 0.050 Uiso 1 1 calc R . .
C203 C -0.4195(2) 0.28565(18) -0.27192(19) 0.0512(6) Uani 1 1 d . . .
H20G H -0.4543 0.3397 -0.2825 0.061 Uiso 1 1 calc R . .
C204 C -0.4260(2) 0.2543(2) -0.19269(18) 0.0571(8) Uani 1 1 d . . .
H20H H -0.4652 0.2867 -0.1488 0.069 Uiso 1 1 calc R . .
C205 C -0.3754(2) 0.1757(2) -0.17750(16) 0.0512(7) Uani 1 1 d . . .
H20F H -0.3801 0.1538 -0.1231 0.061 Uiso 1 1 calc R . .
C206 C -0.31798(18) 0.12903(17) -0.24140(14) 0.0406(5) Uani 1 1 d . . .
H20A H -0.2836 0.0749 -0.2305 0.049 Uiso 1 1 calc R . .
C207 C -0.2447(2) 0.11048(17) -0.39128(16) 0.0454(5) Uani 1 1 d . . .
H20C H -0.2485 0.1422 -0.4426 0.068 Uiso 1 1 calc R . .
H20D H -0.2701 0.0541 -0.3879 0.068 Uiso 1 1 calc R . .
H20E H -0.1731 0.1030 -0.3890 0.068 Uiso 1 1 calc R . .
C101 C -0.6306(3) -0.5686(2) -0.3414(2) 0.0688(9) Uani 1 1 d . . .
C102 C -0.6889(3) -0.6149(2) -0.2759(3) 0.0908(14) Uani 1 1 d . . .
H10A H -0.6940 -0.6741 -0.2790 0.109 Uiso 1 1 calc R . .
C103 C -0.7398(3) -0.5758(2) -0.2061(3) 0.0880(13) Uani 1 1 d . . .
H10B H -0.7787 -0.6089 -0.1610 0.106 Uiso 1 1 calc R . .
C104 C -0.7361(3) -0.4912(2) -0.1997(3) 0.0702(9) Uani 1 1 d . . .
H10C H -0.7701 -0.4666 -0.1498 0.084 Uiso 1 1 calc R . .
C105 C -0.6863(3) -0.4430(2) -0.2615(3) 0.0809(12) Uani 1 1 d . . .
H10D H -0.6884 -0.3829 -0.2584 0.097 Uiso 1 1 calc R . .
C106 C -0.6278(3) -0.4830(2) -0.3349(2) 0.0718(10) Uani 1 1 d . . .
H10E H -0.5871 -0.4496 -0.3788 0.086 Uiso 1 1 calc R . .
C107 C -0.5770(4) -0.6127(4) -0.4174(3) 0.1089(18) Uani 1 1 d . . .
H10F H -0.5389 -0.5717 -0.4584 0.163 Uiso 1 1 calc R . .
H10G H -0.6280 -0.6351 -0.4382 0.163 Uiso 1 1 calc R . .
H10H H -0.5290 -0.6602 -0.4052 0.163 Uiso 1 1 calc R . .
C301 C -0.5439(3) -0.5329(2) -0.0098(3) 0.0370(9) Uani 0.50 1 d PG A -1
C302 C -0.4466(3) -0.56985(17) -0.0081(2) 0.0328(14) Uani 0.50 1 d PG A -1
H30A H -0.4286 -0.6292 -0.0155 0.039 Uiso 0.50 1 calc PR A -1
C303 C -0.3757(3) -0.5199(3) 0.0045(2) 0.0455(11) Uani 0.50 1 d PG A -1
H30B H -0.3092 -0.5452 0.0057 0.055 Uiso 0.50 1 calc PR A -1
C304 C -0.4020(3) -0.4331(2) 0.0154(3) 0.051(2) Uani 0.50 1 d PG A -1
H30C H -0.3536 -0.3989 0.0240 0.061 Uiso 0.50 1 calc PR A -1
C305 C -0.4994(4) -0.39611(17) 0.0137(2) 0.0458(12) Uani 0.50 1 d PG A -1
H30D H -0.5174 -0.3367 0.0211 0.055 Uiso 0.50 1 calc PR A -1
C306 C -0.5703(3) -0.4460(3) 0.0011(2) 0.0362(15) Uani 0.50 1 d PG A -1
H30E H -0.6368 -0.4208 -0.0001 0.043 Uiso 0.50 1 calc PR A -1
C307 C -0.6194(7) -0.5858(6) -0.0250(5) 0.058(2) Uani 0.50 1 d P A -1
H30F H -0.5889 -0.6452 -0.0311 0.087 Uiso 0.50 1 calc PR A -1
H30G H -0.6372 -0.5628 -0.0748 0.087 Uiso 0.50 1 calc PR A -1
H30H H -0.6816 -0.5843 0.0209 0.087 Uiso 0.50 1 calc PR A -1

loop_
_atom_site_aniso_label
_atom_site_aniso_U_11
_atom_site_aniso_U_22
_atom_site_aniso_U_33
_atom_site_aniso_U_23
_atom_site_aniso_U_13
_atom_site_aniso_U_12
W 0.01563(3) 0.01210(3) 0.01168(3) -0.00026(2) -0.00324(2) -0.00149(2)
P1 0.02031(19) 0.01961(19) 0.01695(18) -0.00116(15) -0.00354(15) -0.00696(15)
P2 0.01711(18) 0.01816(18) 0.01596(18) -0.00233(14) -0.00354(14) 0.00067(14)
P3 0.0241(2) 0.01603(18) 0.01579(18) 0.00211(14) -0.00443(15) 0.00040(15)
S1 0.01593(16) 0.01484(15) 0.01191(15) -0.00124(12) -0.00239(12) -0.00071(12)
S2 0.01769(17) 0.02356(18) 0.01496(16) 0.00121(14) -0.00695(13) -0.00335(14)
S3 0.02281(19) 0.01936(18) 0.01873(18) 0.00534(14) -0.00575(15) -0.00662(15)
S4 0.01640(16) 0.01884(17) 0.01326(15) 0.00016(13) -0.00435(13) -0.00207(13)
O1 0.0139(5) 0.0158(5) 0.0150(5) 0.0006(4) -0.0032(4) 0.0002(4)
O2 0.0177(5) 0.0158(5) 0.0157(5) -0.0031(4) -0.0048(4) -0.0002(4)
O3 0.0307(7) 0.0234(6) 0.0169(6) 0.0004(5) -0.0024(5) 0.0061(5)
O4 0.0205(5) 0.0235(6) 0.0161(5) 0.0073(4) -0.0059(4) -0.0070(5)
O10 0.0189(5) 0.0142(5) 0.0145(5) -0.0001(4) -0.0028(4) -0.0022(4)
O11 0.0200(5) 0.0221(6) 0.0141(5) -0.0035(4) 0.0004(4) 0.0006(4)
O12 0.0231(6) 0.0248(6) 0.0233(6) 0.0046(5) -0.0090(5) 0.0003(5)
O13 0.0222(6) 0.0375(7) 0.0218(6) -0.0016(5) -0.0101(5) -0.0092(5)
O14 0.0293(7) 0.0327(7) 0.0253(6) 0.0119(5) -0.0071(5) -0.0147(6)
O15 0.0334(7) 0.0176(5) 0.0247(6) 0.0015(5) -0.0099(5) -0.0025(5)
O16 0.0243(6) 0.0175(5) 0.0178(5) -0.0019(4) -0.0049(4) -0.0018(4)
O17 0.0202(6) 0.0346(7) 0.0173(5) 0.0003(5) -0.0078(5) -0.0042(5)
C10 0.0156(6) 0.0137(6) 0.0140(6) 0.0003(5) -0.0035(5) -0.0034(5)
C11 0.0160(6) 0.0157(6) 0.0147(6) -0.0010(5) -0.0042(5) -0.0003(5)
C12 0.0178(7) 0.0188(7) 0.0177(7) -0.0036(6) -0.0033(6) -0.0002(6)
C13 0.0173(7) 0.0180(7) 0.0205(7) -0.0028(6) -0.0059(6) 0.0015(6)
C14 0.0189(7) 0.0191(7) 0.0187(7) 0.0007(6) -0.0068(6) 0.0003(6)
C15 0.0155(6) 0.0163(6) 0.0143(6) -0.0001(5) -0.0033(5) -0.0013(5)
C16 0.0198(7) 0.0232(8) 0.0277(8) -0.0051(7) -0.0089(6) 0.0066(6)
C17 0.0204(8) 0.0403(11) 0.0326(10) -0.0092(8) -0.0111(7) 0.0056(7)
C18 0.0344(11) 0.0223(9) 0.0603(15) -0.0005(9) -0.0188(10) 0.0073(8)
C19 0.0249(9) 0.0419(11) 0.0313(10) -0.0149(8) -0.0087(8) 0.0126(8)
C20 0.0192(7) 0.0158(6) 0.0111(6) 0.0009(5) -0.0049(5) -0.0024(5)
C21 0.0189(7) 0.0203(7) 0.0131(6) -0.0001(5) -0.0049(5) -0.0040(6)
C22 0.0263(8) 0.0231(8) 0.0140(7) -0.0004(6) -0.0064(6) -0.0088(6)
C23 0.0286(8) 0.0181(7) 0.0151(7) -0.0028(6) -0.0035(6) -0.0064(6)
C24 0.0241(8) 0.0161(7) 0.0161(7) -0.0018(5) -0.0034(6) -0.0018(6)
C25 0.0178(7) 0.0166(7) 0.0135(6) -0.0013(5) -0.0039(5) -0.0027(5)
C26 0.0369(10) 0.0220(8) 0.0277(9) -0.0091(7) -0.0046(8) -0.0094(7)
C27 0.091(2) 0.0458(14) 0.0444(14) -0.0205(11) -0.0361(15) -0.0075(14)
C28 0.0485(14) 0.0351(12) 0.0671(17) -0.0335(12) 0.0111(12) -0.0119(10)
C29 0.0565(15) 0.0236(10) 0.0468(13) -0.0030(9) -0.0056(11) -0.0153(9)
C30 0.0181(7) 0.0200(7) 0.0172(7) 0.0000(6) -0.0045(6) -0.0031(6)
C31 0.0179(7) 0.0211(7) 0.0173(7) 0.0023(6) -0.0048(6) -0.0042(6)
C32 0.0193(7) 0.0267(8) 0.0159(7) -0.0001(6) -0.0029(6) -0.0066(6)
C33 0.0166(7) 0.0242(8) 0.0203(7) -0.0035(6) -0.0026(6) -0.0040(6)
C34 0.0163(7) 0.0218(7) 0.0205(7) -0.0013(6) -0.0066(6) -0.0011(6)
C35 0.0165(7) 0.0219(7) 0.0143(6) 0.0003(5) -0.0051(5) -0.0032(6)
C36 0.0182(7) 0.0317(9) 0.0236(8) -0.0078(7) -0.0007(6) -0.0018(7)
C37 0.0354(11) 0.0352(11) 0.0515(14) -0.0195(10) 0.0068(10) -0.0012(9)
C38 0.0500(14) 0.0592(16) 0.0318(12) -0.0009(11) 0.0138(10) 0.0115(12)
C39 0.0205(9) 0.096(2) 0.0704(18) -0.0544(17) -0.0136(11) 0.0102(12)
C40 0.0180(7) 0.0175(7) 0.0146(7) 0.0022(5) -0.0026(5) 0.0002(5)
C41 0.0178(7) 0.0165(7) 0.0150(7) 0.0008(5) -0.0024(5) -0.0001(5)
C42 0.0265(8) 0.0174(7) 0.0156(7) -0.0003(6) -0.0067(6) 0.0004(6)
C43 0.0337(9) 0.0162(7) 0.0142(7) 0.0007(5) -0.0048(6) -0.0031(6)
C44 0.0286(8) 0.0178(7) 0.0158(7) 0.0029(6) -0.0027(6) -0.0046(6)
C45 0.0204(7) 0.0170(7) 0.0174(7) 0.0018(5) -0.0038(6) -0.0028(6)
C46 0.0508(12) 0.0268(9) 0.0143(7) 0.0051(6) -0.0097(8) -0.0173(8)
C47 0.266(6) 0.139(4) 0.0269(13) 0.0386(18) -0.064(2) -0.169(4)
C48 0.0522(14) 0.0512(14) 0.0303(11) 0.0139(10) -0.0173(10) 0.0116(11)
C49 0.078(2) 0.085(2) 0.0180(10) 0.0169(12) 0.0119(11) 0.0409(17)
C51 0.0409(11) 0.0239(9) 0.0467(12) -0.0038(8) -0.0179(10) -0.0110(8)
C52 0.0251(9) 0.0311(9) 0.0370(10) 0.0054(8) -0.0150(8) -0.0098(7)
C53 0.0269(9) 0.0630(15) 0.0266(9) -0.0093(9) 0.0016(8) -0.0197(10)
C61 0.0208(8) 0.0339(10) 0.0277(9) -0.0005(7) -0.0079(7) 0.0028(7)
C62 0.0300(9) 0.0273(9) 0.0269(9) -0.0120(7) -0.0039(7) 0.0009(7)
C63 0.0204(8) 0.0294(9) 0.0219(8) 0.0029(7) -0.0015(6) -0.0014(7)
C71 0.0620(15) 0.0228(9) 0.0382(12) 0.0020(8) -0.0116(11) 0.0077(9)
C72 0.0357(11) 0.0393(11) 0.0262(9) 0.0114(8) -0.0020(8) -0.0010(9)
C73 0.0395(11) 0.0431(12) 0.0262(9) 0.0090(8) -0.0151(8) -0.0075(9)
C201 0.0291(10) 0.0387(11) 0.0349(10) 0.0019(8) -0.0104(8) -0.0051(8)
C202 0.0457(13) 0.0375(12) 0.0382(12) 0.0019(9) -0.0095(10) 0.0001(10)
C203 0.0443(14) 0.0436(14) 0.0627(17) -0.0119(12) -0.0092(12) 0.0001(11)
C204 0.0413(13) 0.073(2) 0.0546(16) -0.0298(15) 0.0036(12) -0.0167(13)
C205 0.0440(13) 0.077(2) 0.0341(12) -0.0019(12) -0.0085(10) -0.0202(13)
C206 0.0349(11) 0.0519(14) 0.0373(11) 0.0067(10) -0.0147(9) -0.0101(10)
C207 0.0441(13) 0.0472(13) 0.0423(13) -0.0017(10) -0.0122(10) 0.0053(11)
C101 0.0503(17) 0.077(2) 0.074(2) 0.0095(18) -0.0230(16) 0.0132(16)
C102 0.099(3) 0.0464(18) 0.095(3) 0.0095(18) 0.013(2) 0.0106(18)
C103 0.071(2) 0.059(2) 0.112(3) -0.006(2) 0.014(2) -0.0134(18)
C104 0.0447(15) 0.075(2) 0.094(3) -0.012(2) -0.0251(17) 0.0021(15)
C105 0.102(3) 0.058(2) 0.103(3) 0.009(2) -0.057(3) -0.028(2)
C106 0.087(2) 0.073(2) 0.069(2) 0.0160(18) -0.0387(19) -0.0393(19)
C107 0.096(3) 0.144(4) 0.067(3) -0.003(3) -0.019(2) 0.050(3)
C301 0.045(2) 0.036(2) 0.0258(19) 0.0030(17) -0.0061(18) -0.0001(19)
C302 0.046(3) 0.023(2) 0.028(2) -0.0007(18) -0.012(2) 0.005(2)
C303 0.045(3) 0.050(3) 0.036(2) 0.000(2) -0.010(2) 0.012(2)
C304 0.071(5) 0.052(4) 0.034(3) 0.001(3) -0.021(3) -0.013(4)
C305 0.076(4) 0.032(2) 0.030(2) -0.0016(18) -0.020(2) 0.011(2)
C306 0.045(3) 0.030(3) 0.031(3) -0.006(2) -0.012(2) 0.012(3)
C307 0.059(4) 0.065(4) 0.049(4) 0.000(3) -0.014(3) -0.011(4)

loop_
_atom_type_symbol
_atom_type_description
_atom_type_scat_dispersion_real
_atom_type_scat_dispersion_imag
_atom_type_scat_source
C C 0.0033 0.0016 'International Tables Vol C Tables 4.2.6.8 and 6.1.1.4'
H H 0.0000 0.0000 'International Tables Vol C Tables 4.2.6.8 and 6.1.1.4'
O O 0.0106 0.0060 'International Tables Vol C Tables 4.2.6.8 and 6.1.1.4'
P P 0.1023 0.0942 'International Tables Vol C Tables 4.2.6.8 and 6.1.1.4'
S S 0.1246 0.1234 'International Tables Vol C Tables 4.2.6.8 and 6.1.1.4'
W W -0.8490 6.8722 'International Tables Vol C Tables 4.2.6.8 and 6.1.1.4'

loop_
_geom_angle_atom_site_label_1
_geom_angle_atom_site_label_2
_geom_angle_atom_site_label_3
_geom_angle
H2 W H1 62.5(11)
H2 W O2 135.9(8)
H1 W O2 131.3(9)
H2 W O10 132.6(8)
H1 W O10 126.4(9)
O2 W O10 77.86(4)
H2 W O1 79.3(8)
H1 W O1 141.5(9)
O2 W O1 74.19(4)
O10 W O1 82.18(4)
H2 W P2 63.2(8)
H1 W P2 68.3(9)
O2 W P2 82.82(3)
O10 W P2 160.66(3)
O1 W P2 91.68(3)
H2 W P1 61.4(8)
H1 W P1 68.6(9)
O2 W P1 155.87(3)
O10 W P1 78.54(3)
O1 W P1 97.66(3)
P2 W P1 120.590(15)
H2 W P3 125.7(8)
H1 W P3 63.2(9)
O2 W P3 83.96(3)
O10 W P3 81.29(3)
O1 W P3 154.92(3)
P2 W P3 97.755(15)
P1 W P3 97.389(15)
C51 P1 C52 100.74(10)
C51 P1 C53 101.40(11)
C52 P1 C53 98.40(11)
C51 P1 W 116.59(7)
C52 P1 W 118.32(6)
C53 P1 W 118.08(7)
C63 P2 C61 101.33(9)
C63 P2 C62 101.06(9)
C61 P2 C62 101.54(9)
C63 P2 W 115.32(6)
C61 P2 W 118.10(6)
C62 P2 W 116.80(7)
C73 P3 C71 102.19(12)
C73 P3 C72 100.23(11)
C71 P3 C72 99.30(11)
C73 P3 W 114.24(7)
C71 P3 W 119.96(8)
C72 P3 W 117.79(7)
O11 S1 O10 115.20(7)
O11 S1 C25 110.06(7)
O10 S1 C25 105.25(7)
O11 S1 C11 107.49(7)
O10 S1 C11 107.78(7)
C25 S1 C11 111.06(7)
O12 S2 O13 117.02(8)
O12 S2 C21 111.83(8)
O13 S2 C21 107.22(8)
O12 S2 C35 107.02(8)
O13 S2 C35 106.69(8)
C21 S2 C35 106.46(7)
O14 S3 O15 118.02(8)
O14 S3 C31 108.79(8)
O15 S3 C31 107.20(8)
O14 S3 C45 107.40(8)
O15 S3 C45 107.76(8)
C31 S3 C45 107.22(8)
O16 S4 O17 118.33(8)
O16 S4 C15 109.55(7)
O17 S4 C15 106.64(7)
O16 S4 C41 107.72(7)
O17 S4 C41 106.14(8)
C15 S4 C41 108.05(7)
C10 O1 W 124.19(9)
C20 O2 W 133.95(10)
S1 O10 W 124.46(6)
O1 C10 C11 121.54(14)
O1 C10 C15 122.84(13)
C11 C10 C15 115.54(14)
C12 C11 C10 123.04(14)
C12 C11 S1 119.13(12)
C10 C11 S1 117.83(11)
C13 C12 C11 120.81(15)
C12 C13 C14 117.09(14)
C12 C13 C16 122.80(15)
C14 C13 C16 120.10(15)
C15 C14 C13 122.31(15)
C14 C15 C10 121.20(14)
C14 C15 S4 117.69(12)
C10 C15 S4 120.81(11)
C19 C16 C18 109.33(17)
C19 C16 C13 111.28(15)
C18 C16 C13 108.83(15)
C19 C16 C17 108.14(16)
C18 C16 C17 109.56(17)
C13 C16 C17 109.69(14)
O2 C20 C21 120.86(14)
O2 C20 C25 126.96(14)
C21 C20 C25 112.16(13)
C22 C21 C20 123.00(15)
C22 C21 S2 114.05(12)
C20 C21 S2 122.41(12)
C21 C22 C23 123.24(15)
C24 C23 C22 116.04(15)
C24 C23 C26 123.87(16)
C22 C23 C26 119.94(16)
C23 C24 C25 121.93(16)
C24 C25 C20 123.59(14)
C24 C25 S1 114.31(12)
C20 C25 S1 121.86(12)
C28 C26 C23 111.88(16)
C28 C26 C29 108.1(2)
C23 C26 C29 108.40(16)
C28 C26 C27 109.1(2)
C23 C26 C27 109.63(18)
C29 C26 C27 109.7(2)
O3 C30 C31 124.23(15)
O3 C30 C35 119.21(14)
C31 C30 C35 116.56(15)
C32 C31 C30 121.62(15)
C32 C31 S3 117.09(12)
C30 C31 S3 121.27(13)
C33 C32 C31 121.65(15)
C32 C33 C34 116.51(15)
C32 C33 C36 122.89(15)
C34 C33 C36 120.57(16)
C35 C34 C33 122.52(15)
C34 C35 C30 120.81(15)
C34 C35 S2 115.74(12)
C30 C35 S2 123.07(12)
C39 C36 C37 110.4(2)
C39 C36 C33 108.99(16)
C37 C36 C33 110.20(15)
C39 C36 C38 109.0(2)
C37 C36 C38 106.70(19)
C33 C36 C38 111.52(17)
O4 C40 C41 126.61(14)
O4 C40 C45 117.38(15)
C41 C40 C45 115.98(14)
C40 C41 C42 121.12(15)
C40 C41 S4 124.03(12)
C42 C41 S4 114.75(12)
C43 C42 C41 122.21(16)
C42 C43 C44 117.03(15)
C42 C43 C46 121.80(16)
C44 C43 C46 121.15(16)
C45 C44 C43 121.18(15)
C44 C45 C40 122.45(15)
C44 C45 S3 116.84(12)
C40 C45 S3 120.53(12)
C47 C46 C48 108.8(3)
C47 C46 C49 110.2(3)
C48 C46 C49 107.6(2)
C47 C46 C43 111.06(16)
C48 C46 C43 109.01(16)
C49 C46 C43 110.09(18)
C206 C201 C202 118.2(2)
C206 C201 C207 121.4(2)
C202 C201 C207 120.4(2)
C203 C202 C201 121.0(2)
C202 C203 C204 119.9(3)
C205 C204 C203 119.9(3)
C206 C205 C204 119.8(3)
C205 C206 C201 121.1(2)
C106 C101 C102 117.8(4)
C106 C101 C107 123.2(4)
C102 C101 C107 119.0(4)
C103 C102 C101 120.1(4)
C104 C103 C102 121.8(4)
C105 C104 C103 120.8(4)
C104 C105 C106 118.8(4)
C101 C106 C105 120.6(3)
C302 C301 C306 120.0
C302 C301 C307 120.1(5)
C306 C301 C307 119.9(5)
C303 C302 C301 120.0
C302 C303 C304 120.0
C303 C304 C305 120.0
C304 C305 C306 120.0
C305 C306 C301 120.0

loop_
_geom_bond_atom_site_label_1
_geom_bond_atom_site_label_2
_geom_bond_distance
W H2 1.61(2)
W H1 1.62(2)
W O2 2.1614(11)
W O10 2.2076(11)
W O1 2.2265(11)
W P2 2.4186(4)
W P1 2.4297(4)
W P3 2.4313(4)
P1 C51 1.812(2)
P1 C52 1.8273(19)
P1 C53 1.828(2)
P2 C63 1.8206(18)
P2 C61 1.8208(18)
P2 C62 1.8241(18)
P3 C73 1.818(2)
P3 C71 1.818(2)
P3 C72 1.830(2)
S1 O11 1.4377(12)
S1 O10 1.4734(11)
S1 C25 1.7384(16)
S1 C11 1.7592(16)
S2 O12 1.4381(13)
S2 O13 1.4438(13)
S2 C21 1.7617(17)
S2 C35 1.7869(16)
S3 O14 1.4359(13)
S3 O15 1.4514(14)
S3 C31 1.7633(17)
S3 C45 1.7693(17)
S4 O16 1.4377(12)
S4 O17 1.4425(12)
S4 C15 1.7702(16)
S4 C41 1.7787(16)
O1 C10 1.3163(18)
O2 C20 1.2917(18)
O3 C30 1.337(2)
O4 C40 1.3368(19)
C10 C11 1.405(2)
C10 C15 1.420(2)
C11 C12 1.398(2)
C12 C13 1.392(2)
C13 C14 1.403(2)
C13 C16 1.533(2)
C14 C15 1.392(2)
C16 C19 1.532(3)
C16 C18 1.533(3)
C16 C17 1.535(3)
C20 C21 1.435(2)
C20 C25 1.436(2)
C21 C22 1.389(2)
C22 C23 1.390(2)
C23 C24 1.384(2)
C23 C26 1.531(2)
C24 C25 1.405(2)
C26 C28 1.527(3)
C26 C29 1.532(3)
C26 C27 1.532(3)
C30 C31 1.406(2)
C30 C35 1.407(2)
C31 C32 1.395(2)
C32 C33 1.390(2)
C33 C34 1.401(2)
C33 C36 1.530(2)
C34 C35 1.388(2)
C36 C39 1.517(3)
C36 C37 1.517(3)
C36 C38 1.535(3)
C40 C41 1.402(2)
C40 C45 1.410(2)
C41 C42 1.403(2)
C42 C43 1.390(2)
C43 C44 1.394(2)
C43 C46 1.530(2)
C44 C45 1.391(2)
C46 C47 1.508(3)
C46 C48 1.518(3)
C46 C49 1.519(4)
C201 C206 1.389(3)
C201 C202 1.392(3)
C201 C207 1.502(3)
C202 C203 1.378(4)
C203 C204 1.384(4)
C204 C205 1.382(4)
C205 C206 1.379(4)
C101 C106 1.369(5)
C101 C102 1.375(5)
C101 C107 1.499(6)
C102 C103 1.370(6)
C103 C104 1.357(5)
C104 C105 1.307(5)
C105 C106 1.448(6)
C301 C302 1.3900
C301 C306 1.3900
C301 C307 1.490(9)
C302 C303 1.3900
C303 C304 1.3900
C304 C305 1.3900
C305 C306 1.3900
